data_4500511
loop_
_publ_author_name
'Fu, Ying'
'Su, Jie'
'Yang, Sihai'
'Zou, Zhibo'
'Li, Guobao'
'Liao, Fuhui'
'Xiong, Ming'
'Lin, Jianhua'

_publ_section_title
;
 Syntheses, Structures, and Structural Transformations of Mixed Na(I) and
 Zn(II) Metal--Organic Frameworks with 1,3,5-Benzenetricarboxylate Ligands
;
_journal_issue 6
_journal_name_full 'Crystal Growth &amp; Design'
_journal_page_first 2243
_journal_paper_doi 10.1021/cg101610k
_journal_volume 11
_journal_year 2011
_chemical_formula_sum 'C19 H17 Na O19 Zn3'
_chemical_formula_weight 768.43
_chemical_name_systematic
;
 ?
;
_space_group_IT_number 1
_symmetry_cell_setting triclinic
_symmetry_space_group_name_Hall 'P 1'
_symmetry_space_group_name_H-M 'P 1'
_atom_sites_solution_hydrogens geom
_atom_sites_solution_primary direct
_atom_sites_solution_secondary difmap
_audit_creation_method SHELXL-97
_cell_angle_alpha 61.65(3)
_cell_angle_beta 71.60(3)
_cell_angle_gamma 80.38(3)
_cell_formula_units_Z 1
_cell_length_a 7.9024(16)
_cell_length_b 9.3784(19)
_cell_length_c 9.7093(19)
_cell_measurement_reflns_used 25
_cell_measurement_temperature 298(2)
_cell_measurement_theta_max 25.5
_cell_measurement_theta_min 2
_cell_volume 600.8(3)
_computing_cell_refinement 'HKL Scalepack (Otwinowski & Minor, 1997)'
_computing_data_collection 'KappaCCD (Nonius B. V., 1998)'
_computing_data_reduction 'HKL Denzo (Otwinowski & Minor, 1997) & maXus (Mackay et al., 1998)'
_computing_molecular_graphics 'Bruker SHELXTL V5.1 (Sheldrick, 1998)'
_computing_publication_material 'SHELXL-97 (Sheldrick, 1997)'
_computing_structure_refinement 'SHELXL-97 (Sheldrick, 1997)'
_computing_structure_solution 'SHELXS-97 (Sheldrick, 1997)'
_diffrn_ambient_temperature 298(2)
_diffrn_measured_fraction_theta_full 0.991
_diffrn_measured_fraction_theta_max 0.893
_diffrn_measurement_device_type 'NONIUS KappaCCD'
_diffrn_measurement_method CCD
_diffrn_radiation_monochromator graphite
_diffrn_radiation_source 'fine-focus sealed tube'
_diffrn_radiation_type MoK\a
_diffrn_radiation_wavelength 0.71073
_diffrn_reflns_av_R_equivalents 0.0156
_diffrn_reflns_av_sigmaI/netI 0.0403
_diffrn_reflns_limit_h_max 12
_diffrn_reflns_limit_h_min -12
_diffrn_reflns_limit_k_max 12
_diffrn_reflns_limit_k_min -14
_diffrn_reflns_limit_l_max 12
_diffrn_reflns_limit_l_min -15
_diffrn_reflns_number 5762
_diffrn_reflns_theta_full 25.00
_diffrn_reflns_theta_max 33.45
_diffrn_reflns_theta_min 2.47
_diffrn_standards_interval_count 150
_diffrn_standards_number 3
_exptl_absorpt_coefficient_mu 3.086
_exptl_absorpt_correction_T_max 0.734
_exptl_absorpt_correction_T_min 0.580
_exptl_absorpt_correction_type multi-scan
_exptl_absorpt_process_details
;
multi-scan from symmetry-related measurements 
 Sortav (Blessing 1995, 1997)
;
_exptl_crystal_colour colorless
_exptl_crystal_density_diffrn 2.124
_exptl_crystal_density_method 'not measured'
_exptl_crystal_description block
_exptl_crystal_F_000 384
_exptl_crystal_size_max 0.30
_exptl_crystal_size_mid 0.15
_exptl_crystal_size_min 0.10
_refine_diff_density_max 0.607
_refine_diff_density_min -0.518
_refine_diff_density_rms 0.097
_refine_ls_abs_structure_details 'Flack H D (1983), Acta Cryst. A39, 876-881'
_refine_ls_abs_structure_Flack 0.00(8)
_refine_ls_extinction_method none
_refine_ls_goodness_of_fit_ref 1.002
_refine_ls_hydrogen_treatment constr
_refine_ls_matrix_type full
_refine_ls_number_parameters 379
_refine_ls_number_reflns 4994
_refine_ls_number_restraints 3
_refine_ls_restrained_S_all 1.002
_refine_ls_R_factor_all 0.0350
_refine_ls_R_factor_gt 0.0308
_refine_ls_shift/su_max 0.017
_refine_ls_shift/su_mean 0.001
_refine_ls_structure_factor_coef Fsqd
_refine_ls_weighting_details 'calc w=1/[\s^2^(Fo^2^)+(0.0497P)^2^+0.0000P] where P=(Fo^2^+2Fc^2^)/3'
_refine_ls_weighting_scheme calc
_refine_ls_wR_factor_gt 0.0798
_refine_ls_wR_factor_ref 0.0823
_reflns_number_gt 4520
_reflns_number_total 4994
_reflns_threshold_expression >2sigma(I)
_cod_data_source_file cg101610k_si_001.cif
_cod_data_source_block 3
_cod_original_cell_volume 600.8(2)
_cod_original_sg_symbol_H-M p1
_cod_database_code 4500511

loop_
_symmetry_equiv_pos_as_xyz
'x, y, z'

loop_
_atom_site_label
_atom_site_type_symbol
_atom_site_fract_x
_atom_site_fract_y
_atom_site_fract_z
_atom_site_U_iso_or_equiv
_atom_site_adp_type
_atom_site_occupancy
_atom_site_symmetry_multiplicity
_atom_site_calc_flag
Zn1 Zn 0.03355(9) 0.45915(8) 0.67466(8) 0.01908(8) Uani 1 1 d
Zn2 Zn -0.20972(4) 0.26934(4) 1.02850(4) 0.01601(11) Uani 1 1 d
Zn3 Zn 0.28316(5) 0.65995(4) 0.30859(4) 0.01900(11) Uani 1 1 d
Na1 Na -0.4492(3) 0.9532(3) 0.1755(3) 0.0260(4) Uani 1 1 d
O1 O 0.1363(4) 0.6460(4) 0.6620(4) 0.0219(6) Uani 1 1 d
O2 O -0.0996(4) 1.2974(3) 0.6713(3) 0.0193(6) Uani 1 1 d
O3 O -0.4853(5) 1.2394(4) 0.1106(4) 0.0208(6) Uani 1 1 d
H3A H -0.5410 1.2955 0.1548 0.031 Uiso 1 1 d
H3B H -0.5123 1.2676 0.0263 0.031 Uiso 1 1 d
O4 O 0.3711(5) 0.9616(4) 1.0245(4) 0.0308(8) Uani 1 1 d
O5 O -0.1885(5) 1.1888(4) 0.2481(4) 0.0254(8) Uani 1 1 d
O6 O 0.2577(4) 1.4354(3) 0.5070(4) 0.0201(6) Uani 1 1 d
O7 O -0.2222(4) 0.4971(3) 0.8339(4) 0.0192(6) Uani 1 1 d
O8 O 0.2588(5) 0.7291(4) 0.0924(4) 0.0253(7) Uani 1 1 d
O9 O 0.2745(4) 0.8108(4) 0.4042(4) 0.0206(7) Uani 1 1 d
O10 O -0.2087(5) 1.1192(4) 0.9316(4) 0.0215(7) Uani 1 1 d
O11 O -0.0254(5) 0.6356(4) 0.4158(5) 0.0282(7) Uani 1 1 d
H11A H 0.0187 0.5467 0.4260 0.042 Uiso 1 1 d
H11B H -0.0439 0.6882 0.3260 0.042 Uiso 1 1 d
O12 O -0.4377(5) 0.6634(4) 0.2601(4) 0.0237(7) Uani 1 1 d
H12A H -0.3836 0.6359 0.1889 0.036 Uiso 1 1 d
H12B H -0.4336 0.5911 0.3500 0.036 Uiso 1 1 d
O13 O 0.3536(5) 1.3833(4) 0.2989(4) 0.0305(8) Uani 1 1 d
O14 O 0.0647(4) 0.3103(4) 0.9045(4) 0.0221(6) Uani 1 1 d
O15 O -0.2605(5) 0.5395(4) 1.0463(4) 0.0277(7) Uani 1 1 d
O16 O -0.2343(5) 0.9354(4) 0.3057(4) 0.0282(7) Uani 1 1 d
O17 O 0.3396(4) 0.3566(4) 0.8852(4) 0.0327(7) Uani 1 1 d
C1 C 0.2969(6) 1.1562(5) 0.5587(5) 0.0144(7) Uani 1 1 d
C2 C -0.1629(6) 1.1616(5) 0.7819(5) 0.0145(8) Uani 1 1 d
C3 C 0.2199(6) 0.7714(5) 0.5551(5) 0.0161(8) Uani 1 1 d
C4 C 0.3096(6) 0.8714(5) 0.9926(5) 0.0178(8) Uani 1 1 d
C5 C -0.2444(6) 0.5930(5) 0.8979(5) 0.0176(8) Uani 1 1 d
C6 C -0.2128(6) 0.8792(6) 0.8370(5) 0.0190(9) Uani 1 1 d
H6 H -0.2087 0.8427 0.9433 0.023 Uiso 1 1 calc
C7 C 0.3053(6) 1.3336(5) 0.4456(5) 0.0166(8) Uani 1 1 d
C8 C 0.3130(6) 1.0976(5) 0.7164(5) 0.0174(8) Uani 1 1 d
H8 H 0.3353 1.1683 0.7505 0.021 Uiso 1 1 calc
C9 C 0.2729(6) 1.0489(5) 0.5044(5) 0.0149(8) Uani 1 1 d
H9 H 0.2693 1.0874 0.3977 0.018 Uiso 1 1 calc
C10 C -0.2474(6) 0.8251(5) 0.6307(5) 0.0170(8) Uani 1 1 d
H10 H -0.2712 0.7526 0.5995 0.020 Uiso 1 1 calc
C11 C -0.1894(6) 1.0971(5) 0.5670(5) 0.0177(8) Uani 1 1 d
H11 H -0.1689 1.2053 0.4921 0.021 Uiso 1 1 calc
C12 C 0.2632(6) 0.8266(5) 0.7704(5) 0.0170(8) Uani 1 1 d
H12 H 0.2475 0.7171 0.8422 0.020 Uiso 1 1 calc
C13 C -0.2402(6) 0.7712(5) 0.7885(5) 0.0166(8) Uani 1 1 d
C14 C 0.2950(6) 0.9316(5) 0.8223(5) 0.0169(8) Uani 1 1 d
C15 C -0.2192(6) 0.9863(5) 0.5194(5) 0.0161(8) Uani 1 1 d
C16 C -0.1909(6) 1.0435(5) 0.7278(5) 0.0137(7) Uani 1 1 d
C17 C 0.1917(5) 0.3030(5) 0.9630(5) 0.0242(7) Uani 1 1 d
H17 H 0.1684 0.2517 1.0756 0.029 Uiso 1 1 calc
C18 C 0.2545(6) 0.8842(5) 0.6109(5) 0.0156(8) Uani 1 1 d
C19 C -0.2143(6) 1.0374(5) 0.3471(5) 0.0204(8) Uani 1 1 d
O18 O -0.0195(6) 0.4862(5) 0.2356(5) 0.0545(10) Uani 1 1 d
H18A H 0.0714 0.5382 0.2000 0.082 Uiso 1 1 d
H18B H -0.1089 0.5452 0.2340 0.082 Uiso 1 1 d
O19 O 0.5868(5) 0.5068(5) 0.5666(5) 0.0563(12) Uani 1 1 d
H19A H 0.4870 0.4853 0.6305 0.084 Uiso 1 1 d
H19B H 0.6614 0.4404 0.6054 0.084 Uiso 1 1 d

loop_
_atom_site_aniso_label
_atom_site_aniso_U_11
_atom_site_aniso_U_22
_atom_site_aniso_U_33
_atom_site_aniso_U_23
_atom_site_aniso_U_13
_atom_site_aniso_U_12
Zn1 0.02366(17) 0.01764(15) 0.01688(16) -0.00974(12) 0.00056(12) -0.00853(12)
Zn2 0.0216(2) 0.0143(2) 0.0115(2) -0.00397(17) -0.00448(17) -0.00471(17)
Zn3 0.0300(3) 0.0156(2) 0.0114(2) -0.00460(18) -0.00541(19) -0.00568(18)
Na1 0.0344(10) 0.0231(7) 0.0243(7) -0.0102(6) -0.0100(6) -0.0081(6)
O1 0.0296(15) 0.0172(12) 0.0205(13) -0.0096(10) -0.0034(11) -0.0081(11)
O2 0.0289(15) 0.0154(12) 0.0143(12) -0.0058(10) -0.0042(10) -0.0081(10)
O3 0.0234(14) 0.0226(14) 0.0176(13) -0.0101(11) -0.0043(11) -0.0023(11)
O4 0.051(2) 0.0250(14) 0.0237(14) -0.0096(11) -0.0190(14) -0.0063(14)
O5 0.0381(19) 0.0208(15) 0.0135(14) -0.0004(12) -0.0103(13) -0.0082(13)
O6 0.0249(15) 0.0112(11) 0.0199(14) -0.0070(10) -0.0001(11) -0.0017(10)
O7 0.0237(14) 0.0131(12) 0.0192(13) -0.0083(10) -0.0014(10) -0.0017(9)
O8 0.042(2) 0.0216(16) 0.0149(15) -0.0062(12) -0.0117(14) -0.0048(13)
O9 0.0317(18) 0.0170(15) 0.0110(14) -0.0050(11) -0.0014(12) -0.0083(12)
O10 0.0319(18) 0.0201(15) 0.0173(15) -0.0113(12) -0.0059(13) -0.0045(12)
O11 0.0311(18) 0.0273(15) 0.0300(17) -0.0152(13) -0.0112(14) 0.0026(13)
O12 0.0272(16) 0.0231(14) 0.0210(15) -0.0113(12) -0.0039(12) -0.0021(12)
O13 0.057(2) 0.0162(14) 0.0137(14) -0.0055(11) -0.0047(14) -0.0022(14)
O14 0.0187(14) 0.0273(15) 0.0219(14) -0.0105(12) -0.0069(11) -0.0038(11)
O15 0.0411(19) 0.0198(15) 0.0157(14) -0.0028(12) -0.0075(13) -0.0015(13)
O16 0.045(2) 0.0246(14) 0.0228(14) -0.0126(11) -0.0158(14) -0.0021(13)
O17 0.0263(15) 0.0413(16) 0.0293(15) -0.0117(13) -0.0102(12) -0.0059(12)
C1 0.0209(19) 0.0120(16) 0.0129(16) -0.0076(13) -0.0052(14) 0.0010(13)
C2 0.0195(19) 0.0119(16) 0.0142(18) -0.0068(14) -0.0057(15) -0.0002(14)
C3 0.020(2) 0.0129(17) 0.0182(19) -0.0091(14) -0.0059(16) -0.0004(15)
C4 0.0238(19) 0.0186(17) 0.0135(16) -0.0076(13) -0.0083(14) 0.0005(14)
C5 0.0183(19) 0.0090(16) 0.022(2) -0.0049(15) -0.0033(15) -0.0022(13)
C6 0.021(2) 0.019(2) 0.0118(19) -0.0039(16) -0.0014(15) -0.0031(15)
C7 0.021(2) 0.0144(17) 0.0156(19) -0.0076(15) -0.0047(15) -0.0006(14)
C8 0.022(2) 0.0184(18) 0.0158(18) -0.0093(15) -0.0083(15) -0.0002(14)
C9 0.023(2) 0.0115(17) 0.016(2) -0.0082(15) -0.0073(16) -0.0028(14)
C10 0.026(2) 0.0122(17) 0.0142(18) -0.0064(14) -0.0049(15) -0.0045(14)
C11 0.025(2) 0.0122(18) 0.0131(18) -0.0029(15) -0.0066(15) -0.0010(15)
C12 0.023(2) 0.0147(18) 0.0140(19) -0.0061(15) -0.0037(15) -0.0055(15)
C13 0.0187(19) 0.0148(17) 0.0144(17) -0.0042(14) -0.0045(14) -0.0034(14)
C14 0.023(2) 0.0127(16) 0.0137(17) -0.0029(14) -0.0065(15) -0.0028(14)
C15 0.023(2) 0.0163(17) 0.0107(16) -0.0064(13) -0.0067(14) -0.0001(14)
C16 0.0207(19) 0.0115(16) 0.0126(17) -0.0081(13) -0.0038(14) -0.0024(13)
C17 0.0248(18) 0.0285(17) 0.0219(16) -0.0104(13) -0.0099(14) -0.0028(14)
C18 0.0172(19) 0.0147(18) 0.0143(18) -0.0052(15) -0.0043(14) -0.0029(14)
C19 0.028(2) 0.0172(18) 0.0150(17) -0.0053(14) -0.0084(14) 0.0007(14)
O18 0.053(2) 0.071(3) 0.062(3) -0.042(2) -0.022(2) -0.005(2)
O19 0.033(2) 0.078(3) 0.0348(19) -0.0009(18) -0.0147(15) -0.0093(19)

loop_
_atom_type_symbol
_atom_type_description
_atom_type_scat_dispersion_real
_atom_type_scat_dispersion_imag
_atom_type_scat_source
C C 0.0033 0.0016 'International Tables Vol C Tables 4.2.6.8 and 6.1.1.4'
H H 0.0000 0.0000 'International Tables Vol C Tables 4.2.6.8 and 6.1.1.4'
O O 0.0106 0.0060 'International Tables Vol C Tables 4.2.6.8 and 6.1.1.4'
Na Na 0.0362 0.0249 'International Tables Vol C Tables 4.2.6.8 and 6.1.1.4'
Zn Zn 0.2839 1.4301 'International Tables Vol C Tables 4.2.6.8 and 6.1.1.4'

loop_
_geom_angle_atom_site_label_1
_geom_angle_atom_site_label_2
_geom_angle_atom_site_label_3
_geom_angle
_geom_angle_site_symmetry_1
_geom_angle_site_symmetry_3
O1 Zn1 O2 170.60(14) . 1_545
O1 Zn1 O6 91.25(14) . 1_545
O2 Zn1 O6 92.57(13) 1_545 1_545
O1 Zn1 O14 91.93(13) . .
O2 Zn1 O14 95.01(13) 1_545 .
O6 Zn1 O14 108.45(14) 1_545 .
O1 Zn1 O7 90.15(13) . .
O2 Zn1 O7 85.17(13) 1_545 .
O6 Zn1 O7 173.85(14) 1_545 .
O14 Zn1 O7 77.49(13) . .
O1 Zn1 O11 88.73(13) . .
O2 Zn1 O11 83.90(12) 1_545 .
O6 Zn1 O11 75.68(13) 1_545 .
O14 Zn1 O11 175.80(16) . .
O7 Zn1 O11 98.36(13) . .
O1 Zn1 Zn2 108.62(11) . .
O2 Zn1 Zn2 72.94(9) 1_545 .
O6 Zn1 Zn2 142.78(8) 1_545 .
O14 Zn1 Zn2 42.11(9) . .
O7 Zn1 Zn2 41.63(8) . .
O11 Zn1 Zn2 133.86(10) . .
O5 Zn2 O10 122.32(14) 1_546 1_545
O5 Zn2 O3 92.52(15) 1_546 1_546
O10 Zn2 O3 84.85(14) 1_545 1_546
O5 Zn2 O7 135.70(14) 1_546 .
O10 Zn2 O7 101.88(12) 1_545 .
O3 Zn2 O7 94.35(13) 1_546 .
O5 Zn2 O14 97.52(15) 1_546 .
O10 Zn2 O14 88.85(14) 1_545 .
O3 Zn2 O14 169.90(14) 1_546 .
O7 Zn2 O14 79.21(13) . .
O5 Zn2 Zn1 135.96(11) 1_546 .
O10 Zn2 Zn1 79.01(9) 1_545 .
O3 Zn2 Zn1 129.79(9) 1_546 .
O7 Zn2 Zn1 44.85(9) . .
O14 Zn2 Zn1 40.79(9) . .
O5 Zn2 Na1 86.31(11) 1_546 1_546
O10 Zn2 Na1 50.49(11) 1_545 1_546
O3 Zn2 Na1 48.54(11) 1_546 1_546
O7 Zn2 Na1 129.10(10) . 1_546
O14 Zn2 Na1 130.86(11) . 1_546
Zn1 Zn2 Na1 128.71(6) . 1_546
O8 Zn3 O9 124.34(14) . .
O8 Zn3 O6 130.84(14) . 1_545
O9 Zn3 O6 103.06(12) . 1_545
O8 Zn3 O12 101.06(15) . 1_655
O9 Zn3 O12 85.49(14) . 1_655
O6 Zn3 O12 94.30(13) 1_545 1_655
O8 Zn3 O11 90.26(15) . .
O9 Zn3 O11 88.80(14) . .
O6 Zn3 O11 77.43(13) 1_545 .
O12 Zn3 O11 168.65(13) 1_655 .
O8 Zn3 Na1 92.11(11) . 1_655
O9 Zn3 Na1 52.15(10) . 1_655
O6 Zn3 Na1 130.81(10) 1_545 1_655
O12 Zn3 Na1 48.47(10) 1_655 1_655
O11 Zn3 Na1 132.75(11) . 1_655
O4 Na1 O16 172.39(19) 1_454 .
O4 Na1 O12 83.76(14) 1_454 .
O16 Na1 O12 93.48(14) . .
O4 Na1 O3 95.90(14) 1_454 .
O16 Na1 O3 87.49(14) . .
O12 Na1 O3 174.8(2) . .
O4 Na1 O10 94.37(15) 1_454 1_554
O16 Na1 O10 80.52(13) . 1_554
O12 Na1 O10 116.88(17) . 1_554
O3 Na1 O10 68.30(13) . 1_554
O4 Na1 O9 79.74(14) 1_454 1_455
O16 Na1 O9 105.85(14) . 1_455
O12 Na1 O9 67.99(13) . 1_455
O3 Na1 O9 106.85(16) . 1_455
O10 Na1 O9 172.11(17) 1_554 1_455
O4 Na1 Zn3 58.89(10) 1_454 1_455
O16 Na1 Zn3 122.55(12) . 1_455
O12 Na1 Zn3 40.44(9) . 1_455
O3 Na1 Zn3 135.42(13) . 1_455
O10 Na1 Zn3 141.60(13) 1_554 1_455
O9 Na1 Zn3 38.24(9) 1_455 1_455
O4 Na1 Zn2 116.86(12) 1_454 1_564
O16 Na1 Zn2 62.12(9) . 1_564
O12 Na1 Zn2 144.40(13) . 1_564
O3 Na1 Zn2 39.92(9) . 1_564
O10 Na1 Zn2 38.61(9) 1_554 1_564
O9 Na1 Zn2 140.39(13) 1_455 1_564
Zn3 Na1 Zn2 174.73(8) 1_455 1_564
O4 Na1 H3B 79.3 1_454 .
O16 Na1 H3B 103.1 . .
O12 Na1 H3B 162.9 . .
O3 Na1 H3B 18.0 . .
O10 Na1 H3B 63.0 1_554 .
O9 Na1 H3B 110.4 1_455 .
Zn3 Na1 H3B 128.0 1_455 .
Zn2 Na1 H3B 46.7 1_564 .
C3 O1 Zn1 138.3(3) . .
C2 O2 Zn1 131.2(3) . 1_565
Zn2 O3 Na1 91.54(15) 1_564 .
Zn2 O3 H3A 114.9 1_564 .
Na1 O3 H3A 138.0 . .
Zn2 O3 H3B 102.5 1_564 .
Na1 O3 H3B 94.9 . .
H3A O3 H3B 109.3 . .
C4 O4 Na1 140.7(3) . 1_656
C19 O5 Zn2 118.7(3) . 1_564
C7 O6 Zn1 133.1(3) . 1_565
C7 O6 Zn3 104.6(3) . 1_565
Zn1 O6 Zn3 104.17(14) 1_565 1_565
C5 O7 Zn2 102.9(3) . .
C5 O7 Zn1 124.5(3) . .
Zn2 O7 Zn1 93.52(13) . .
C4 O8 Zn3 113.7(3) 1_554 .
C3 O9 Zn3 124.2(3) . .
C3 O9 Na1 134.7(3) . 1_655
Zn3 O9 Na1 89.60(14) . 1_655
C2 O10 Zn2 123.7(3) . 1_565
C2 O10 Na1 137.2(3) . 1_556
Zn2 O10 Na1 90.89(14) 1_565 1_556
Zn3 O11 Zn1 86.37(12) . .
Zn3 O11 H11A 71.3 . .
Zn1 O11 H11A 64.6 . .
Zn3 O11 H11B 93.1 . .
Zn1 O11 H11B 174.6 . .
H11A O11 H11B 110.1 . .
Zn3 O12 Na1 91.09(14) 1_455 .
Zn3 O12 H12A 112.8 1_455 .
Na1 O12 H12A 115.4 . .
Zn3 O12 H12B 95.2 1_455 .
Na1 O12 H12B 126.3 . .
H12A O12 H12B 110.8 . .
C17 O14 Zn1 129.4(3) . .
C17 O14 Zn2 127.7(3) . .
Zn1 O14 Zn2 97.10(13) . .
C19 O16 Na1 125.4(3) . .
C9 C1 C8 120.3(4) . .
C9 C1 C7 118.8(4) . .
C8 C1 C7 120.9(4) . .
O10 C2 O2 125.7(4) . .
O10 C2 C16 117.5(4) . .
O2 C2 C16 116.8(4) . .
O1 C3 O9 125.3(4) . .
O1 C3 C18 116.8(4) . .
O9 C3 C18 117.9(4) . .
O4 C4 O8 124.8(4) . 1_556
O4 C4 C14 119.0(4) . .
O8 C4 C14 116.2(4) 1_556 .
O15 C5 O7 121.1(4) . .
O15 C5 C13 120.8(4) . .
O7 C5 C13 118.0(4) . .
C13 C6 C16 120.4(4) . .
C13 C6 H6 119.8 . .
C16 C6 H6 119.8 . .
O13 C7 O6 120.0(4) . .
O13 C7 C1 121.4(4) . .
O6 C7 C1 118.6(4) . .
C14 C8 C1 119.5(4) . .
C14 C8 H8 120.3 . .
C1 C8 H8 120.3 . .
C18 C9 C1 119.7(4) . .
C18 C9 H9 120.1 . .
C1 C9 H9 120.1 . .
C15 C10 C13 120.3(4) . .
C15 C10 H10 119.9 . .
C13 C10 H10 119.9 . .
C16 C11 C15 119.2(3) . .
C16 C11 H11 120.4 . .
C15 C11 H11 120.4 . .
C14 C12 C18 120.5(4) . .
C14 C12 H12 119.8 . .
C18 C12 H12 119.8 . .
C6 C13 C10 120.0(4) . .
C6 C13 C5 121.2(4) . .
C10 C13 C5 118.6(4) . .
C12 C14 C8 120.0(4) . .
C12 C14 C4 121.4(3) . .
C8 C14 C4 118.6(4) . .
C10 C15 C11 120.2(4) . .
C10 C15 C19 118.7(4) . .
C11 C15 C19 121.1(4) . .
C11 C16 C6 119.8(4) . .
C11 C16 C2 119.9(3) . .
C6 C16 C2 120.3(4) . .
O17 C17 O14 126.0(4) . .
O17 C17 H17 117.0 . .
O14 C17 H17 117.0 . .
C9 C18 C12 119.9(4) . .
C9 C18 C3 119.6(4) . .
C12 C18 C3 120.5(4) . .
O16 C19 O5 123.5(4) . .
O16 C19 C15 120.1(4) . .
O5 C19 C15 116.4(4) . .
H18A O18 H18B 111.3 . .
H19A O19 H19B 111.0 . .

loop_
_geom_bond_atom_site_label_1
_geom_bond_atom_site_label_2
_geom_bond_distance
_geom_bond_site_symmetry_2
Zn1 O1 1.988(3) .
Zn1 O2 2.004(3) 1_545
Zn1 O6 2.056(3) 1_545
Zn1 O14 2.064(3) .
Zn1 O7 2.216(3) .
Zn1 O11 2.409(4) .
Zn1 Zn2 3.1359(17) .
Zn2 O5 1.949(3) 1_546
Zn2 O10 2.028(3) 1_545
Zn2 O3 2.086(3) 1_546
Zn2 O7 2.087(3) .
Zn2 O14 2.119(3) .
Zn2 Na1 3.250(3) 1_546
Zn3 O8 1.946(3) .
Zn3 O9 2.011(3) .
Zn3 O6 2.057(3) 1_545
Zn3 O12 2.107(3) 1_655
Zn3 O11 2.332(4) .
Zn3 Na1 3.248(3) 1_655
Na1 O4 2.311(4) 1_454
Na1 O16 2.361(4) .
Na1 O12 2.432(4) .
Na1 O3 2.437(4) .
Na1 O10 2.508(4) 1_554
Na1 O9 2.565(4) 1_455
Na1 Zn3 3.248(3) 1_455
Na1 Zn2 3.250(3) 1_564
Na1 H3B 2.6364 .
O1 C3 1.251(5) .
O2 C2 1.265(5) .
O2 Zn1 2.004(3) 1_565
O3 Zn2 2.086(3) 1_564
O3 H3A 0.8197 .
O3 H3B 0.8198 .
O4 C4 1.236(5) .
O4 Na1 2.311(4) 1_656
O5 C19 1.288(5) .
O5 Zn2 1.949(3) 1_564
O6 C7 1.299(5) .
O6 Zn1 2.056(3) 1_565
O6 Zn3 2.057(3) 1_565
O7 C5 1.279(6) .
O8 C4 1.260(5) 1_554
O9 C3 1.269(5) .
O9 Na1 2.565(4) 1_655
O10 C2 1.253(5) .
O10 Zn2 2.028(3) 1_565
O10 Na1 2.508(4) 1_556
O11 H11A 0.8204 .
O11 H11B 0.8203 .
O12 Zn3 2.107(3) 1_455
O12 H12A 0.8204 .
O12 H12B 0.8196 .
O13 C7 1.216(5) .
O14 C17 1.278(4) .
O15 C5 1.250(5) .
O16 C19 1.248(6) .
O17 C17 1.212(5) .
C1 C9 1.399(6) .
C1 C8 1.401(6) .
C1 C7 1.495(5) .
C2 C16 1.503(6) .
C3 C18 1.490(6) .
C4 O8 1.260(5) 1_556
C4 C14 1.510(6) .
C5 C13 1.495(5) .
C6 C13 1.372(7) .
C6 C16 1.396(6) .
C6 H6 0.9300 .
C8 C14 1.400(5) .
C8 H8 0.9300 .
C9 C18 1.393(6) .
C9 H9 0.9300 .
C10 C15 1.383(5) .
C10 C13 1.384(6) .
C10 H10 0.9300 .
C11 C16 1.391(6) .
C11 C15 1.398(6) .
C11 H11 0.9300 .
C12 C14 1.386(6) .
C12 C18 1.399(6) .
C12 H12 0.9300 .
C15 C19 1.494(6) .
C17 H17 0.9300 .
O18 H18A 0.8203 .
O18 H18B 0.8203 .
O19 H19A 0.8202 .
O19 H19B 0.8198 .

loop_
_geom_hbond_atom_site_label_D
_geom_hbond_atom_site_label_H
_geom_hbond_atom_site_label_A
_geom_hbond_distance_DH
_geom_hbond_distance_HA
_geom_hbond_distance_DA
_geom_hbond_angle_DHA
_geom_hbond_site_symmetry_A
O3 H3A O13 0.82 1.86 2.661(5) 165.5 1_455
O3 H3B O17 0.82 1.88 2.652(4) 156.0 1_464
O11 H11A O6 0.82 2.19 2.753(5) 126.5 1_545
O11 H11A O18 0.82 2.29 2.698(5) 111.5 .
O11 H11A O2 0.82 2.46 2.965(4) 120.8 1_545
O11 H11B O16 0.82 2.50 2.912(5) 112.1 .
O11 H11B O8 0.82 2.66 3.044(6) 110.4 .
O12 H12A O15 0.82 1.93 2.743(5) 171.7 1_554
O12 H12B O19 0.82 1.92 2.678(5) 154.5 1_455
O18 H18A O8 0.82 2.15 2.948(5) 164.4 .
O18 H18B O12 0.82 2.63 3.433(6) 165.1 .
O18 H18A O13 0.82 2.64 3.103(6) 117.6 1_545
O19 H19A O17 0.82 2.18 2.887(5) 144.7 .
O19 H19B O2 0.82 2.21 3.016(5) 168.8 1_645
